data_2108083
loop_
_publ_author_name
'Hathwar, Venkatesha R.'
'Stingaciu, Marian'
'Richter, Bo'
'Overgaard, Jacob'
'Iversen, Bo B.'

_publ_section_title
;
 Variable-temperature structural studies on valence tautomerism in cobalt
 bis(dioxolene) molecular complexes
;
_journal_issue 2
_journal_name_full 'Acta Crystallographica Section B'
_journal_page_first 304
_journal_page_last 312
_journal_paper_doi 10.1107/S2052520616019235
_journal_volume 73
_journal_year 2017
_chemical_formula_sum 'C38 H44 Br6 Co N2 O4'
_chemical_formula_weight 1131.14
_chemical_name_systematic
;
 ?
;
_space_group_crystal_system triclinic
_space_group_IT_number 2
_space_group_name_Hall '-P 1'
_space_group_name_H-M_alt 'P -1'
_symmetry_space_group_name_Hall '-P 1'
_symmetry_space_group_name_H-M 'P -1'
_atom_sites_solution_hydrogens geom
_audit_creation_method SHELXL-2014
_cell_angle_alpha 91.925(4)
_cell_angle_beta 93.441(3)
_cell_angle_gamma 93.722(3)
_cell_formula_units_Z 1
_cell_length_a 8.8113(3)
_cell_length_b 10.7232(5)
_cell_length_c 11.5220(5)
_cell_measurement_reflns_used 22375
_cell_measurement_temperature 100(2)
_cell_measurement_theta_max 26.00
_cell_measurement_theta_min 1.77
_cell_volume 1083.64(8)
_computing_structure_refinement 'SHELXL-2014 (Sheldrick, 2014)'
_diffrn_ambient_temperature 100(2)
_diffrn_measured_fraction_theta_full 0.978
_diffrn_measured_fraction_theta_max 0.976
_diffrn_measurement_device_type 'SuperNova, Single source at offset), Atlas'
_diffrn_measurement_method '\w scans'
_diffrn_radiation_monochromator mirror
_diffrn_radiation_type MoK\a
_diffrn_radiation_wavelength 0.71073
_diffrn_reflns_av_R_equivalents 0.0743
_diffrn_reflns_limit_h_max 10
_diffrn_reflns_limit_h_min -10
_diffrn_reflns_limit_k_max 13
_diffrn_reflns_limit_k_min -13
_diffrn_reflns_limit_l_max 14
_diffrn_reflns_limit_l_min -14
_diffrn_reflns_number 22375
_diffrn_reflns_theta_full 25.242
_diffrn_reflns_theta_max 25.998
_diffrn_reflns_theta_min 1.772
_exptl_absorpt_coefficient_mu 5.965
_exptl_absorpt_correction_T_max 0.587
_exptl_absorpt_correction_T_min 0.367
_exptl_absorpt_correction_type multi-scan
_exptl_absorpt_process_details
;CrysAlisPro, Agilent Technologies, Version 1.171.37.35  Empirical absorption
correction using spherical harmonics, implemented in SCALE3 ABSPACK scaling
algorithm.
;
_exptl_crystal_colour blue
_exptl_crystal_density_diffrn 1.733
_exptl_crystal_description block
_exptl_crystal_F_000 555
_exptl_crystal_size_max 0.210
_exptl_crystal_size_mid 0.180
_exptl_crystal_size_min 0.100
_refine_diff_density_max 0.770
_refine_diff_density_min -0.611
_refine_ls_extinction_method none
_refine_ls_goodness_of_fit_ref 1.046
_refine_ls_hydrogen_treatment constr
_refine_ls_matrix_type full
_refine_ls_number_parameters 238
_refine_ls_number_reflns 4158
_refine_ls_number_restraints 0
_refine_ls_restrained_S_all 1.046
_refine_ls_R_factor_all 0.0737
_refine_ls_R_factor_gt 0.0398
_refine_ls_shift/su_max 0.001
_refine_ls_shift/su_mean 0.000
_refine_ls_structure_factor_coef Fsqd
_refine_ls_weighting_details 'w=1/[\s^2^(Fo^2^)+(0.0263P)^2^+1.6880P] where P=(Fo^2^+2Fc^2^)/3'
_refine_ls_weighting_scheme calc
_refine_ls_wR_factor_gt 0.0718
_refine_ls_wR_factor_ref 0.0852
_reflns_number_gt 2945
_reflns_number_total 4158
_reflns_threshold_expression 'I > 2\s(I)'
_cod_data_source_file ps5056sup1.cif
_cod_data_source_block 3_100K
_cod_database_code 2108083
_shelx_space_group_comment
;
The symmetry employed for this shelxl refinement is uniquely defined
by the following loop, which should always be used as a source of
symmetry information in preference to the above space-group names.
They are only intended as comments.
;
_shelxl_version_number 201.4

loop_
_space_group_symop_operation_xyz
'x, y, z'
'-x, -y, -z'

loop_
_atom_site_type_symbol
_atom_site_label
_atom_site_fract_x
_atom_site_fract_y
_atom_site_fract_z
_atom_site_U_iso_or_equiv
_atom_site_adp_type
_atom_site_calc_flag
_atom_site_occupancy
C C1 0.4495(5) 0.9017(4) 0.7720(4) 0.0131(10) Uani d 1
C C2 0.2979(5) 0.8963(4) 0.8183(4) 0.0148(10) Uani d 1
C C3 0.1681(5) 0.8471(4) 0.7461(4) 0.0151(10) Uani d 1
C C4 0.1944(5) 0.8070(4) 0.6348(4) 0.0203(11) Uani d 1
H H4 0.1092 0.7746 0.5860 0.024 Uiso calc 1
C C5 0.3415(6) 0.8107(4) 0.5870(4) 0.0198(11) Uani d 1
C C6 0.4645(5) 0.8576(4) 0.6564(4) 0.0163(10) Uani d 1
H H6 0.5627 0.8607 0.6264 0.020 Uiso calc 1
C C7 0.0078(5) 0.8407(4) 0.7933(4) 0.0209(11) Uani d 1
C C8 -0.0354(5) 0.9735(4) 0.8239(5) 0.0241(12) Uani d 1
H H8A 0.0292 1.0078 0.8911 0.036 Uiso calc 1
H H8B -0.1425 0.9711 0.8428 0.036 Uiso calc 1
H H8C -0.0206 1.0266 0.7573 0.036 Uiso calc 1
C C9 0.0063(5) 0.7621(5) 0.9015(4) 0.0235(12) Uani d 1
H H9A 0.0754 0.8030 0.9632 0.035 Uiso calc 1
H H9B 0.0398 0.6789 0.8826 0.035 Uiso calc 1
H H9C -0.0973 0.7540 0.9282 0.035 Uiso calc 1
C C10 -0.1127(5) 0.7820(5) 0.7037(5) 0.0300(13) Uani d 1
H H10A -0.2121 0.7769 0.7377 0.045 Uiso calc 1
H H10B -0.0858 0.6978 0.6807 0.045 Uiso calc 1
H H10C -0.1176 0.8336 0.6351 0.045 Uiso calc 1
C C11 0.3525(6) 0.7621(5) 0.4636(4) 0.0270(12) Uani d 1
C C12 0.2510(6) 0.8340(5) 0.3797(5) 0.0312(13) Uani d 1
H H12A 0.1462 0.8282 0.4040 0.047 Uiso calc 1
H H12B 0.2531 0.7976 0.3007 0.047 Uiso calc 1
H H12C 0.2891 0.9219 0.3809 0.047 Uiso calc 1
C C13 0.5154(6) 0.7781(6) 0.4238(5) 0.0427(16) Uani d 1
H H13A 0.5526 0.8662 0.4337 0.064 Uiso calc 1
H H13B 0.5160 0.7515 0.3417 0.064 Uiso calc 1
H H13C 0.5818 0.7268 0.4707 0.064 Uiso calc 1
C C14 0.2992(8) 0.6218(5) 0.4530(5) 0.0437(16) Uani d 1
H H14A 0.3647 0.5748 0.5048 0.065 Uiso calc 1
H H14B 0.3054 0.5911 0.3725 0.065 Uiso calc 1
H H14C 0.1936 0.6106 0.4750 0.065 Uiso calc 1
C C15 0.3306(5) 1.2179(4) 0.8907(4) 0.0155(10) Uani d 1
H H15 0.2457 1.1587 0.8914 0.019 Uiso calc 1
C C16 0.3088(5) 1.3344(4) 0.8453(4) 0.0174(11) Uani d 1
C C17 0.4319(5) 1.4217(4) 0.8429(4) 0.0157(10) Uani d 1
C C18 0.5720(5) 1.3869(4) 0.8867(4) 0.0173(11) Uani d 1
C C19 0.5855(5) 1.2686(4) 0.9309(4) 0.0157(10) Uani d 1
H H19 0.6827 1.2461 0.9601 0.019 Uiso calc 1
N N1 0.4665(4) 1.1863(3) 0.9335(3) 0.0148(9) Uani d 1
O O1 0.5633(3) 0.9449(3) 0.8397(3) 0.0167(7) Uani d 1
O O2 0.2908(3) 0.9373(3) 0.9248(3) 0.0168(7) Uani d 1
Co Co1 0.5000 1.0000 1.0000 0.0139(2) Uani d 1
Br Br1 0.75073(6) 1.49482(4) 0.88930(5) 0.02575(15) Uani d 1
Br Br2 0.41122(7) 1.57889(4) 0.77945(5) 0.03014(16) Uani d 1
Br Br3 0.11159(6) 1.36582(5) 0.78769(5) 0.03332(16) Uani d 1

loop_
_atom_site_aniso_label
_atom_site_aniso_U_11
_atom_site_aniso_U_22
_atom_site_aniso_U_33
_atom_site_aniso_U_12
_atom_site_aniso_U_13
_atom_site_aniso_U_23
C1 0.012(3) 0.010(2) 0.018(3) 0.0029(19) 0.001(2) 0.0030(19)
C2 0.018(3) 0.008(2) 0.019(3) 0.0030(19) 0.000(2) 0.0044(19)
C3 0.014(3) 0.013(2) 0.019(3) 0.0027(19) -0.001(2) 0.003(2)
C4 0.020(3) 0.020(2) 0.021(3) 0.001(2) -0.002(2) 0.005(2)
C5 0.025(3) 0.018(2) 0.018(3) 0.008(2) 0.005(2) 0.003(2)
C6 0.014(3) 0.017(2) 0.018(3) 0.003(2) -0.001(2) 0.001(2)
C7 0.020(3) 0.023(3) 0.020(3) 0.002(2) 0.001(2) 0.001(2)
C8 0.013(3) 0.027(3) 0.033(3) 0.007(2) 0.001(2) 0.000(2)
C9 0.016(3) 0.026(3) 0.028(3) -0.009(2) 0.004(2) 0.003(2)
C10 0.013(3) 0.035(3) 0.041(4) -0.003(2) -0.003(2) 0.003(3)
C11 0.029(3) 0.032(3) 0.019(3) 0.004(2) -0.001(2) -0.003(2)
C12 0.035(3) 0.037(3) 0.021(3) 0.001(3) -0.006(3) 0.000(2)
C13 0.035(4) 0.071(5) 0.022(3) 0.005(3) 0.006(3) -0.013(3)
C14 0.073(5) 0.033(3) 0.024(3) 0.011(3) -0.002(3) -0.008(3)
C15 0.015(3) 0.014(2) 0.016(3) -0.002(2) 0.003(2) 0.0000(19)
C16 0.017(3) 0.017(2) 0.019(3) 0.008(2) 0.002(2) -0.002(2)
C17 0.025(3) 0.011(2) 0.011(2) 0.003(2) 0.002(2) -0.0012(18)
C18 0.024(3) 0.016(2) 0.011(3) -0.002(2) 0.005(2) -0.002(2)
C19 0.015(3) 0.020(2) 0.013(3) 0.004(2) 0.000(2) 0.001(2)
N1 0.012(2) 0.0151(19) 0.018(2) 0.0026(17) 0.0033(17) 0.0022(16)
O1 0.0150(18) 0.0195(17) 0.0156(18) 0.0025(14) -0.0014(14) 0.0015(14)
O2 0.0173(18) 0.0169(17) 0.0160(19) 0.0015(14) -0.0005(14) 0.0005(14)
Co1 0.0145(5) 0.0126(4) 0.0143(5) 0.0000(4) -0.0009(4) 0.0006(4)
Br1 0.0283(3) 0.0202(3) 0.0279(3) -0.0081(2) 0.0053(2) 0.0006(2)
Br2 0.0465(4) 0.0151(3) 0.0295(3) 0.0067(2) -0.0001(3) 0.0067(2)
Br3 0.0247(3) 0.0297(3) 0.0456(4) 0.0104(2) -0.0080(3) 0.0052(3)

loop_
_atom_type_symbol
_atom_type_description
_atom_type_scat_dispersion_real
_atom_type_scat_dispersion_imag
_atom_type_scat_source
C C 0.0033 0.0016 'International Tables Vol C Tables 4.2.6.8 and 6.1.1.4'
H H 0.0000 0.0000 'International Tables Vol C Tables 4.2.6.8 and 6.1.1.4'
N N 0.0061 0.0033 'International Tables Vol C Tables 4.2.6.8 and 6.1.1.4'
O O 0.0106 0.0060 'International Tables Vol C Tables 4.2.6.8 and 6.1.1.4'
Co Co 0.3494 0.9721 'International Tables Vol C Tables 4.2.6.8 and 6.1.1.4'
Br Br -0.2901 2.4595 'International Tables Vol C Tables 4.2.6.8 and 6.1.1.4'

loop_
_geom_angle_atom_site_label_1
_geom_angle_atom_site_label_2
_geom_angle_atom_site_label_3
_geom_angle_site_symmetry_1
_geom_angle_site_symmetry_3
_geom_angle
O1 C1 C6 . . 123.0(4)
O1 C1 C2 . . 118.0(4)
C6 C1 C2 . . 119.0(4)
O2 C2 C3 . . 123.8(4)
O2 C2 C1 . . 116.4(4)
C3 C2 C1 . . 119.8(4)
C4 C3 C2 . . 116.9(4)
C4 C3 C7 . . 122.7(4)
C2 C3 C7 . . 120.5(4)
C3 C4 C5 . . 124.7(5)
C6 C5 C4 . . 118.0(4)
C6 C5 C11 . . 123.4(4)
C4 C5 C11 . . 118.6(4)
C5 C6 C1 . . 121.7(4)
C10 C7 C9 . . 108.1(4)
C10 C7 C8 . . 107.9(4)
C9 C7 C8 . . 109.8(4)
C10 C7 C3 . . 111.9(4)
C9 C7 C3 . . 109.9(4)
C8 C7 C3 . . 109.2(4)
C5 C11 C13 . . 112.2(4)
C5 C11 C12 . . 110.2(4)
C13 C11 C12 . . 107.1(4)
C5 C11 C14 . . 109.9(4)
C13 C11 C14 . . 108.6(5)
C12 C11 C14 . . 108.8(4)
N1 C15 C16 . . 122.4(4)
C17 C16 C15 . . 119.5(4)
C17 C16 Br3 . . 122.7(3)
C15 C16 Br3 . . 117.8(4)
C18 C17 C16 . . 117.2(4)
C18 C17 Br2 . . 121.1(4)
C16 C17 Br2 . . 121.6(3)
C17 C18 C19 . . 120.2(4)
C17 C18 Br1 . . 122.4(3)
C19 C18 Br1 . . 117.4(4)
N1 C19 C18 . . 122.0(4)
C19 N1 C15 . . 118.7(4)
C19 N1 Co1 . . 119.4(3)
C15 N1 Co1 . . 121.9(3)
C1 O1 Co1 . . 112.5(3)
C2 O2 Co1 . . 112.6(3)
O1 Co1 O1 . 2_677 180.0(2)
O1 Co1 O2 . . 80.53(12)
O1 Co1 O2 2_677 . 99.47(12)
O1 Co1 O2 . 2_677 99.47(12)
O1 Co1 O2 2_677 2_677 80.53(12)
O2 Co1 O2 . 2_677 180.00(16)
O1 Co1 N1 . . 88.89(13)
O1 Co1 N1 2_677 . 91.11(13)
O2 Co1 N1 . . 89.59(13)
O2 Co1 N1 2_677 . 90.41(13)
O1 Co1 N1 . 2_677 91.11(13)
O1 Co1 N1 2_677 2_677 88.89(13)
O2 Co1 N1 . 2_677 90.41(13)
O2 Co1 N1 2_677 2_677 89.59(13)
N1 Co1 N1 . 2_677 180.0

loop_
_geom_bond_atom_site_label_1
_geom_bond_atom_site_label_2
_geom_bond_site_symmetry_2
_geom_bond_distance
C1 O1 . 1.284(5)
C1 C6 . 1.415(6)
C1 C2 . 1.465(6)
C2 O2 . 1.297(5)
C2 C3 . 1.434(6)
C3 C4 . 1.377(7)
C3 C7 . 1.541(7)
C4 C5 . 1.436(7)
C5 C6 . 1.366(7)
C5 C11 . 1.509(7)
C7 C10 . 1.525(7)
C7 C9 . 1.529(6)
C7 C8 . 1.534(6)
C11 C13 . 1.534(7)
C11 C12 . 1.537(7)
C11 C14 . 1.545(7)
C15 N1 . 1.336(5)
C15 C16 . 1.391(6)
C16 C17 . 1.388(6)
C16 Br3 . 1.878(5)
C17 C18 . 1.384(6)
C17 Br2 . 1.875(4)
C18 C19 . 1.392(6)
C18 Br1 . 1.891(5)
C19 N1 . 1.328(6)
N1 Co1 . 2.194(3)
O1 Co1 . 2.040(3)
O2 Co1 . 2.051(3)
Co1 O1 2_677 2.040(3)
Co1 O2 2_677 2.051(3)
Co1 N1 2_677 2.194(4)

loop_
_geom_torsion_atom_site_label_1
_geom_torsion_atom_site_label_2
_geom_torsion_atom_site_label_3
_geom_torsion_atom_site_label_4
_geom_torsion
O1 C1 C2 O2 0.7(6)
C6 C1 C2 O2 179.7(4)
O1 C1 C2 C3 -179.1(4)
C6 C1 C2 C3 -0.2(6)
O2 C2 C3 C4 -179.9(4)
C1 C2 C3 C4 -0.1(6)
O2 C2 C3 C7 0.1(6)
C1 C2 C3 C7 180.0(4)
C2 C3 C4 C5 0.3(7)
C7 C3 C4 C5 -179.8(4)
C3 C4 C5 C6 -0.2(7)
C3 C4 C5 C11 179.4(4)
C4 C5 C6 C1 -0.1(7)
C11 C5 C6 C1 -179.6(4)
O1 C1 C6 C5 179.2(4)
C2 C1 C6 C5 0.3(6)
C4 C3 C7 C10 1.7(6)
C2 C3 C7 C10 -178.3(4)
C4 C3 C7 C9 121.9(5)
C2 C3 C7 C9 -58.2(5)
C4 C3 C7 C8 -117.6(5)
C2 C3 C7 C8 62.3(5)
C6 C5 C11 C13 -3.1(7)
C4 C5 C11 C13 177.4(4)
C6 C5 C11 C12 -122.4(5)
C4 C5 C11 C12 58.1(6)
C6 C5 C11 C14 117.8(5)
C4 C5 C11 C14 -61.7(6)
N1 C15 C16 C17 0.5(7)
N1 C15 C16 Br3 179.8(3)
C15 C16 C17 C18 0.1(7)
Br3 C16 C17 C18 -179.2(3)
C15 C16 C17 Br2 178.5(3)
Br3 C16 C17 Br2 -0.8(6)
C16 C17 C18 C19 -0.1(7)
Br2 C17 C18 C19 -178.5(3)
C16 C17 C18 Br1 179.8(3)
Br2 C17 C18 Br1 1.4(6)
C17 C18 C19 N1 -0.4(7)
Br1 C18 C19 N1 179.6(3)
C18 C19 N1 C15 1.0(7)
C18 C19 N1 Co1 178.2(3)
C16 C15 N1 C19 -1.0(7)
C16 C15 N1 Co1 -178.1(3)
C6 C1 O1 Co1 180.0(3)
C2 C1 O1 Co1 -1.1(5)
C3 C2 O2 Co1 179.9(3)
C1 C2 O2 Co1 0.0(4)

_cod_database_fobs_code 2108083
